data_4081805
loop_
_publ_author_name
'Myers, Thomas W.'
'Berben, Louise A.'

_publ_section_title
;
 Aluminum--Amido-Mediated Heterolytic Addition of Water Affords an
 Alumoxane
;
_journal_issue 22
_journal_name_full Organometallics
_journal_page_first 6647
_journal_paper_doi 10.1021/om400556s
_journal_volume 32
_journal_year 2013
_chemical_formula_sum 'C121 H136.62 Al2 N6 O1.38'
_chemical_formula_weight 1751.02
_chemical_name_systematic
; 
 ? 
;
_space_group_IT_number 15
_symmetry_cell_setting monoclinic
_symmetry_space_group_name_Hall '-C 2yc'
_symmetry_space_group_name_H-M 'C 1 2/c 1'
_atom_sites_solution_hydrogens geom
_atom_sites_solution_primary direct
_atom_sites_solution_secondary difmap
_audit_creation_method SHELXL-97
_cell_angle_alpha 90.00
_cell_angle_beta 90.0930(10)
_cell_angle_gamma 90.00
_cell_formula_units_Z 4
_cell_length_a 18.5829(11)
_cell_length_b 20.2057(12)
_cell_length_c 27.4435(17)
_cell_measurement_reflns_used 90
_cell_measurement_temperature 90(2)
_cell_measurement_theta_max 28.48
_cell_measurement_theta_min 2.84
_cell_volume 10304.5(11)
_computing_cell_refinement 'Bruker Duo'
_computing_data_collection 'Bruker Duo'
_computing_data_reduction 'Bruker Saint'
_computing_molecular_graphics 'Bruker Shelxtl'
_computing_publication_material 'Bruker Shelxtl'
_computing_structure_refinement 'SHELXL-97 (Sheldrick, 2008)'
_computing_structure_solution 'SHELXS-97 (Sheldrick, 2008)'
_diffrn_ambient_temperature 90(2)
_diffrn_measured_fraction_theta_full 0.992
_diffrn_measured_fraction_theta_max 0.992
_diffrn_radiation_monochromator graphite
_diffrn_radiation_source 'fine-focus sealed tube'
_diffrn_radiation_type MoK\a
_diffrn_radiation_wavelength 0.71073
_diffrn_reflns_av_R_equivalents 0.0415
_diffrn_reflns_av_sigmaI/netI 0.0237
_diffrn_reflns_limit_h_max 26
_diffrn_reflns_limit_h_min -26
_diffrn_reflns_limit_k_max 27
_diffrn_reflns_limit_k_min -28
_diffrn_reflns_limit_l_max 38
_diffrn_reflns_limit_l_min -39
_diffrn_reflns_number 128698
_diffrn_reflns_theta_full 30.65
_diffrn_reflns_theta_max 30.65
_diffrn_reflns_theta_min 1.49
_exptl_absorpt_coefficient_mu 0.081
_exptl_absorpt_correction_T_max 0.9493
_exptl_absorpt_correction_T_min 0.8769
_exptl_absorpt_correction_type numerical
_exptl_absorpt_process_details SADABS
_exptl_crystal_colour Blue
_exptl_crystal_density_diffrn 1.129
_exptl_crystal_density_method 'not measured'
_exptl_crystal_description Block
_exptl_crystal_F_000 3767
_exptl_crystal_size_max 0.223
_exptl_crystal_size_mid 0.188
_exptl_crystal_size_min 0.160
_refine_diff_density_max 0.819
_refine_diff_density_min -0.607
_refine_diff_density_rms 0.067
_refine_ls_extinction_method none
_refine_ls_goodness_of_fit_ref 1.089
_refine_ls_hydrogen_treatment mixed
_refine_ls_matrix_type full
_refine_ls_number_parameters 607
_refine_ls_number_reflns 15793
_refine_ls_number_restraints 11
_refine_ls_restrained_S_all 1.092
_refine_ls_R_factor_all 0.0724
_refine_ls_R_factor_gt 0.0637
_refine_ls_shift/su_max 0.001
_refine_ls_shift/su_mean 0.000
_refine_ls_structure_factor_coef Fsqd
_refine_ls_weighting_details 'calc w=1/[\s^2^(Fo^2^)+(0.0875P)^2^+13.6268P] where P=(Fo^2^+2Fc^2^)/3'
_refine_ls_weighting_scheme calc
_refine_ls_wR_factor_gt 0.1769
_refine_ls_wR_factor_ref 0.1837
_reflns_number_gt 13615
_reflns_number_total 15793
_reflns_threshold_expression >2sigma(I)
_cod_data_source_file om400556s_si_002.cif
_cod_data_source_block twm149
_cod_depositor_comments
;
The following automatic conversions were performed:

'_symmetry_cell_setting' value 'Monoclinic' changed to 'monoclinic'
according to /home/saulius/struct/CIF-dictionaries/cif_core.dic
dictionary named 'cif_core.dic' version 2.4.2 from
2011-04-26.

'_exptl_absorpt_correction_type' value 'Numerical'
changed to 'numerical' according to
/home/saulius/struct/CIF-dictionaries/cif_core.dic dictionary named
'cif_core.dic' version 2.4.2 from 2011-04-26.

Automatic conversion script
Id: cif_fix_values 1891 2012-01-12 08:04:46Z andrius 
;
_cod_original_sg_symbol_H-M C2/C
_cod_database_code 4081805

loop_
_symmetry_equiv_pos_as_xyz
'x, y, z'
'-x, y, -z+1/2'
'x+1/2, y+1/2, z'
'-x+1/2, y+1/2, -z+1/2'
'-x, -y, -z'
'x, -y, z-1/2'
'-x+1/2, -y+1/2, -z'
'x+1/2, -y+1/2, z-1/2'

loop_
_atom_site_label
_atom_site_type_symbol
_atom_site_fract_x
_atom_site_fract_y
_atom_site_fract_z
_atom_site_U_iso_or_equiv
_atom_site_adp_type
_atom_site_occupancy
_atom_site_symmetry_multiplicity
_atom_site_calc_flag
_atom_site_refinement_flags
_atom_site_disorder_assembly
_atom_site_disorder_group
Al1 Al 0.53198(2) 0.44770(2) 0.194820(14) 0.01469(9) Uani 1 1 d . . .
O1 O 0.5000 0.47254(7) 0.2500 0.0177(2) Uani 1 2 d S . .
N1 N 0.43862(6) 0.37665(5) 0.17977(4) 0.0159(2) Uani 1 1 d . A .
H1N H 0.4197 0.3789 0.2109 0.019 Uiso 1 1 d R . .
N2 N 0.48820(6) 0.48732(6) 0.13986(4) 0.0161(2) Uani 1 1 d . A .
N3 N 0.61064(6) 0.51958(6) 0.17398(4) 0.0154(2) Uani 1 1 d . A .
C1 C 0.38934(7) 0.41483(7) 0.14866(5) 0.0177(2) Uani 1 1 d . . .
C2 C 0.41750(7) 0.46999(7) 0.12764(5) 0.0172(2) Uani 1 1 d . A .
C3 C 0.38040(8) 0.51154(7) 0.09251(5) 0.0214(3) Uani 1 1 d . . .
H3A H 0.3315 0.5054 0.0868 0.026 Uiso 1 1 calc R A .
C4 C 0.41681(8) 0.55931(7) 0.06798(5) 0.0229(3) Uani 1 1 d . A .
H4A H 0.3929 0.5850 0.0450 0.027 Uiso 1 1 calc R . .
C5 C 0.49202(8) 0.57041(7) 0.07728(5) 0.0211(3) Uani 1 1 d . . .
H5A H 0.5181 0.6012 0.0594 0.025 Uiso 1 1 calc R A .
C6 C 0.52394(7) 0.53405(7) 0.11347(5) 0.0167(2) Uani 1 1 d . A .
C7 C 0.59837(7) 0.54527(6) 0.13132(5) 0.0164(2) Uani 1 1 d . . .
C8 C 0.44337(7) 0.30750(7) 0.16411(5) 0.0175(2) Uani 1 1 d . . .
C9 C 0.40609(8) 0.25772(7) 0.18985(5) 0.0211(3) Uani 1 1 d . A .
C10 C 0.41060(9) 0.19241(8) 0.17308(6) 0.0288(3) Uani 1 1 d . . .
H10A H 0.3867 0.1591 0.1900 0.035 Uiso 1 1 calc R A .
C11 C 0.44976(11) 0.17629(8) 0.13193(7) 0.0336(4) Uani 1 1 d . A .
H11A H 0.4519 0.1327 0.1212 0.040 Uiso 1 1 calc R . .
C12 C 0.48574(10) 0.22562(8) 0.10678(6) 0.0295(3) Uani 1 1 d . . .
H12A H 0.5118 0.2146 0.0790 0.035 Uiso 1 1 calc R A .
C13 C 0.48384(8) 0.29165(7) 0.12212(5) 0.0214(3) Uani 1 1 d . A .
C14 C 0.35989(8) 0.27015(7) 0.23476(6) 0.0240(3) Uani 1 1 d . . .
H14A H 0.3614 0.3176 0.2421 0.029 Uiso 1 1 calc R A .
C15 C 0.28107(9) 0.25085(9) 0.22514(7) 0.0317(3) Uani 1 1 d . A .
H15A H 0.2632 0.2752 0.1976 0.048 Uiso 1 1 calc R . .
H15B H 0.2526 0.2610 0.2533 0.048 Uiso 1 1 calc R . .
H15C H 0.2782 0.2043 0.2184 0.048 Uiso 1 1 calc R . .
C16 C 0.38924(10) 0.23251(9) 0.27912(6) 0.0317(3) Uani 1 1 d . A .
H16A H 0.4383 0.2453 0.2849 0.048 Uiso 1 1 calc R . .
H16B H 0.3871 0.1858 0.2730 0.048 Uiso 1 1 calc R . .
H16C H 0.3607 0.2429 0.3072 0.048 Uiso 1 1 calc R . .
C17 C 0.52459(9) 0.34287(8) 0.09239(5) 0.0244(3) Uani 1 1 d . . .
H17A H 0.5258 0.3838 0.1115 0.029 Uiso 1 1 calc R A .
C18 C 0.48638(11) 0.35866(10) 0.04409(6) 0.0364(4) Uani 1 1 d . A .
H18A H 0.4368 0.3689 0.0503 0.055 Uiso 1 1 calc R . .
H18B H 0.4892 0.3210 0.0229 0.055 Uiso 1 1 calc R . .
H18C H 0.5092 0.3959 0.0289 0.055 Uiso 1 1 calc R . .
C19 C 0.60279(10) 0.32244(10) 0.08286(7) 0.0372(4) Uani 1 1 d . A .
H19A H 0.6266 0.3142 0.1133 0.056 Uiso 1 1 calc R . .
H19B H 0.6272 0.3574 0.0659 0.056 Uiso 1 1 calc R . .
H19C H 0.6036 0.2830 0.0634 0.056 Uiso 1 1 calc R . .
C20 C 0.31253(7) 0.39441(7) 0.14456(5) 0.0194(2) Uani 1 1 d . A .
C21 C 0.26218(8) 0.41998(9) 0.17723(7) 0.0304(3) Uani 1 1 d . . .
H21A H 0.2772 0.4492 0.2014 0.036 Uiso 1 1 calc R A .
C22 C 0.18967(9) 0.40239(10) 0.17416(8) 0.0372(4) Uani 1 1 d . A .
H22A H 0.1567 0.4199 0.1961 0.045 Uiso 1 1 calc R . .
C23 C 0.16672(8) 0.35855(9) 0.13821(7) 0.0331(4) Uani 1 1 d . . .
H23A H 0.1184 0.3470 0.1359 0.040 Uiso 1 1 calc R A .
C24 C 0.21642(9) 0.33216(9) 0.10578(6) 0.0304(3) Uani 1 1 d . A .
H24A H 0.2013 0.3028 0.0818 0.036 Uiso 1 1 calc R . .
C25 C 0.28903(8) 0.34952(8) 0.10909(5) 0.0247(3) Uani 1 1 d . . .
H25A H 0.3220 0.3311 0.0876 0.030 Uiso 1 1 calc R A .
C26 C 0.65113(7) 0.57990(7) 0.09950(5) 0.0200(2) Uani 1 1 d . A .
C27 C 0.65290(8) 0.56231(8) 0.05007(5) 0.0259(3) Uani 1 1 d . . .
H27A H 0.6211 0.5306 0.0382 0.031 Uiso 1 1 calc R A .
C28 C 0.70200(10) 0.59205(10) 0.01857(6) 0.0341(4) Uani 1 1 d . A .
H28A H 0.7028 0.5801 -0.0142 0.041 Uiso 1 1 calc R . .
C29 C 0.74964(10) 0.63937(10) 0.03593(7) 0.0367(4) Uani 1 1 d . . .
H29A H 0.7819 0.6596 0.0148 0.044 Uiso 1 1 calc R A .
C30 C 0.74921(9) 0.65660(9) 0.08487(7) 0.0320(3) Uani 1 1 d . A .
H30A H 0.7815 0.6880 0.0965 0.038 Uiso 1 1 calc R . .
C31 C 0.70044(8) 0.62696(8) 0.11674(6) 0.0236(3) Uani 1 1 d . . .
H31A H 0.7007 0.6385 0.1495 0.028 Uiso 1 1 calc R A .
C32 C 0.67766(7) 0.52960(7) 0.19954(5) 0.0172(2) Uani 1 1 d . . .
C33 C 0.67587(7) 0.57436(7) 0.23905(5) 0.0183(2) Uani 1 1 d . A .
C34 C 0.73985(8) 0.58492(8) 0.26475(6) 0.0245(3) Uani 1 1 d . . .
H34A H 0.7402 0.6141 0.2909 0.029 Uiso 1 1 calc R A .
C35 C 0.80312(8) 0.55246(8) 0.25181(6) 0.0285(3) Uani 1 1 d . A .
H35A H 0.8455 0.5608 0.2688 0.034 Uiso 1 1 calc R . .
C36 C 0.80297(8) 0.50788(8) 0.21375(6) 0.0277(3) Uani 1 1 d . . .
H36A H 0.8453 0.4859 0.2058 0.033 Uiso 1 1 calc R A .
C37 C 0.74030(7) 0.49496(7) 0.18668(5) 0.0221(3) Uani 1 1 d . A .
C38 C 0.60719(7) 0.61133(7) 0.25221(5) 0.0201(2) Uani 1 1 d . . .
H38A H 0.5666 0.5812 0.2468 0.024 Uiso 1 1 calc R A .
C39 C 0.60535(10) 0.63301(10) 0.30562(6) 0.0330(3) Uani 1 1 d . A .
H39A H 0.6184 0.5964 0.3261 0.049 Uiso 1 1 calc R . .
H39B H 0.5577 0.6476 0.3138 0.049 Uiso 1 1 calc R . .
H39C H 0.6387 0.6686 0.3105 0.049 Uiso 1 1 calc R . .
C40 C 0.59584(8) 0.67227(8) 0.21933(6) 0.0263(3) Uani 1 1 d . A .
H40A H 0.5897 0.6581 0.1862 0.039 Uiso 1 1 calc R . .
H40B H 0.6370 0.7008 0.2216 0.039 Uiso 1 1 calc R . .
H40C H 0.5537 0.6959 0.2297 0.039 Uiso 1 1 calc R . .
C41 C 0.74342(9) 0.44421(9) 0.14595(6) 0.0294(3) Uani 1 1 d . . .
H41A H 0.6958 0.4420 0.1306 0.035 Uiso 1 1 calc R A .
C42 C 0.76121(11) 0.37516(9) 0.16696(8) 0.0397(4) Uani 1 1 d . A .
H42A H 0.7260 0.3634 0.1910 0.060 Uiso 1 1 calc R . .
H42B H 0.8081 0.3761 0.1818 0.060 Uiso 1 1 calc R . .
H42C H 0.7607 0.3430 0.1412 0.060 Uiso 1 1 calc R . .
C43 C 0.79817(11) 0.46376(12) 0.10694(8) 0.0433(5) Uani 1 1 d . A .
H43A H 0.7855 0.5062 0.0937 0.065 Uiso 1 1 calc R . .
H43B H 0.7981 0.4313 0.0814 0.065 Uiso 1 1 calc R . .
H43C H 0.8453 0.4661 0.1213 0.065 Uiso 1 1 calc R . .
C44 C 0.0383(2) 0.40885(16) -0.01057(12) 0.0799(10) Uani 1 1 d . . .
H44A H 0.0789 0.3945 -0.0294 0.120 Uiso 1 1 calc R . .
H44B H 0.0496 0.4499 0.0054 0.120 Uiso 1 1 calc R . .
H44C H -0.0024 0.4151 -0.0317 0.120 Uiso 1 1 calc R . .
C45 C 0.02039(15) 0.35675(13) 0.02744(10) 0.0556(6) Uani 1 1 d . . .
C46 C 0.06011(12) 0.30002(11) 0.03060(9) 0.0470(5) Uani 1 1 d . . .
H46A H 0.0972 0.2931 0.0085 0.056 Uiso 1 1 calc R . .
C47 C 0.04685(15) 0.25284(13) 0.06559(10) 0.0569(6) Uani 1 1 d . . .
H47A H 0.0750 0.2148 0.0670 0.068 Uiso 1 1 calc R . .
C48 C -0.0072(2) 0.2618(2) 0.09795(13) 0.0827(10) Uani 1 1 d . . .
H48A H -0.0177 0.2297 0.1212 0.099 Uiso 1 1 calc R . .
C49 C -0.0473(2) 0.3209(3) 0.09559(17) 0.0981(13) Uani 1 1 d . . .
H49A H -0.0841 0.3285 0.1178 0.118 Uiso 1 1 calc R . .
C50 C -0.03198(19) 0.3674(2) 0.06047(15) 0.0836(10) Uani 1 1 d . . .
H50A H -0.0581 0.4066 0.0595 0.100 Uiso 1 1 calc R . .
C51 C 0.2112(3) 0.2114(2) 0.4415(2) 0.1234(19) Uani 1 1 d . . .
H51A H 0.2361 0.2508 0.4317 0.185 Uiso 1 1 calc R . .
H51B H 0.1954 0.2160 0.4746 0.185 Uiso 1 1 calc R . .
H51C H 0.1702 0.2048 0.4207 0.185 Uiso 1 1 calc R . .
C52 C 0.2628(2) 0.1508(2) 0.43727(15) 0.0989(15) Uani 1 1 d D . .
C53 C 0.2662(2) 0.1048(3) 0.47222(14) 0.0988(14) Uani 1 1 d . . .
H53A H 0.2404 0.1101 0.5010 0.119 Uiso 1 1 calc R . .
C54 C 0.3092(2) 0.0483(2) 0.46508(17) 0.0963(13) Uani 1 1 d D . .
H54A H 0.3113 0.0162 0.4893 0.116 Uiso 1 1 calc R . .
C55 C 0.3468(3) 0.0399(3) 0.42473(18) 0.128(2) Uani 1 1 d D . .
H55A H 0.3749 0.0022 0.4210 0.154 Uiso 1 1 calc R . .
C56 C 0.3445(4) 0.0863(4) 0.38838(16) 0.166(3) Uani 1 1 d D . .
H56A H 0.3705 0.0811 0.3597 0.199 Uiso 1 1 calc R . .
C57 C 0.3008(3) 0.1424(3) 0.39659(17) 0.125(2) Uani 1 1 d D . .
H57A H 0.2985 0.1749 0.3726 0.150 Uiso 1 1 calc R . .
C58 C 0.0000 0.3411(3) 0.2500 0.130(3) Uani 1 2 d S . .
H58A H -0.0018 0.3249 0.2836 0.155 Uiso 0.50 1 d PR . .
H58B H 0.0439 0.3249 0.2343 0.155 Uiso 0.50 1 d PR . .
H58C H -0.0422 0.3249 0.2321 0.155 Uiso 0.50 1 d PR . .
C59 C 0.0000 0.41461(19) 0.2500 0.0769(14) Uani 1 2 d SD . .
C60 C 0.00157(17) 0.4497(2) 0.2070(2) 0.134(2) Uani 1 1 d D . .
H60A H 0.0028 0.4266 0.1777 0.161 Uiso 1 1 calc R . .
C61 C 0.00144(18) 0.5178(2) 0.2059(3) 0.204(5) Uani 1 1 d D . .
H61A H 0.0023 0.5407 0.1765 0.245 Uiso 1 1 calc R . .
C62 C 0.0000 0.5511(4) 0.2500 0.290(15) Uani 1 2 d SD . .
H1A H 0.587(3) 0.389(3) 0.194(2) 0.07(4) Uiso 0.813(13) 1 d P A 1
O2A O 0.5946(5) 0.3864(4) 0.1992(3) 0.026(2) Uiso 0.187(13) 1 d P A 2

loop_
_atom_site_aniso_label
_atom_site_aniso_U_11
_atom_site_aniso_U_22
_atom_site_aniso_U_33
_atom_site_aniso_U_23
_atom_site_aniso_U_13
_atom_site_aniso_U_12
Al1 0.01484(17) 0.01603(18) 0.01321(17) 0.00081(13) -0.00025(13) 0.00039(13)
O1 0.0188(6) 0.0200(6) 0.0144(6) 0.000 0.0012(5) 0.000
N1 0.0176(5) 0.0155(5) 0.0146(5) -0.0003(4) -0.0011(4) -0.0026(4)
N2 0.0154(5) 0.0172(5) 0.0156(5) 0.0023(4) -0.0027(4) -0.0038(4)
N3 0.0138(4) 0.0171(5) 0.0154(5) 0.0001(4) -0.0005(4) -0.0006(4)
C1 0.0157(5) 0.0184(6) 0.0190(6) 0.0001(4) -0.0032(4) -0.0030(4)
C2 0.0162(5) 0.0193(6) 0.0160(5) 0.0003(4) -0.0030(4) -0.0030(4)
C3 0.0199(6) 0.0245(6) 0.0199(6) 0.0019(5) -0.0065(5) -0.0029(5)
C4 0.0236(6) 0.0248(7) 0.0203(6) 0.0049(5) -0.0070(5) -0.0012(5)
C5 0.0224(6) 0.0221(6) 0.0189(6) 0.0054(5) -0.0034(5) -0.0044(5)
C6 0.0175(5) 0.0180(6) 0.0145(5) 0.0012(4) -0.0010(4) -0.0033(4)
C7 0.0161(5) 0.0165(5) 0.0165(5) 0.0005(4) 0.0001(4) -0.0022(4)
C8 0.0195(5) 0.0162(5) 0.0169(5) -0.0015(4) -0.0033(4) -0.0022(4)
C9 0.0230(6) 0.0183(6) 0.0219(6) 0.0003(5) -0.0033(5) -0.0044(5)
C10 0.0369(8) 0.0177(6) 0.0318(8) 0.0003(5) -0.0027(6) -0.0056(6)
C11 0.0483(10) 0.0187(7) 0.0338(8) -0.0059(6) -0.0020(7) -0.0024(6)
C12 0.0405(9) 0.0234(7) 0.0246(7) -0.0064(5) 0.0011(6) -0.0001(6)
C13 0.0268(6) 0.0206(6) 0.0168(6) -0.0020(5) -0.0015(5) -0.0010(5)
C14 0.0242(6) 0.0225(6) 0.0254(7) 0.0027(5) 0.0017(5) -0.0083(5)
C15 0.0244(7) 0.0330(8) 0.0377(8) 0.0085(7) -0.0006(6) -0.0093(6)
C16 0.0340(8) 0.0357(8) 0.0255(7) 0.0054(6) -0.0027(6) -0.0104(7)
C17 0.0309(7) 0.0252(7) 0.0170(6) -0.0028(5) 0.0038(5) -0.0026(6)
C18 0.0494(10) 0.0410(9) 0.0187(7) 0.0030(6) 0.0000(7) -0.0068(8)
C19 0.0345(9) 0.0394(9) 0.0379(9) -0.0054(7) 0.0121(7) -0.0003(7)
C20 0.0168(5) 0.0188(6) 0.0225(6) 0.0007(5) -0.0035(4) -0.0041(4)
C21 0.0191(6) 0.0316(8) 0.0404(9) -0.0136(7) 0.0003(6) -0.0062(6)
C22 0.0184(7) 0.0408(9) 0.0523(11) -0.0155(8) 0.0035(7) -0.0053(6)
C23 0.0175(6) 0.0356(9) 0.0461(10) -0.0050(7) -0.0058(6) -0.0068(6)
C24 0.0249(7) 0.0341(8) 0.0321(8) -0.0051(6) -0.0086(6) -0.0093(6)
C25 0.0224(6) 0.0284(7) 0.0232(6) -0.0029(5) -0.0039(5) -0.0062(5)
C26 0.0184(6) 0.0223(6) 0.0194(6) 0.0038(5) 0.0015(4) -0.0033(5)
C27 0.0253(7) 0.0319(8) 0.0207(6) 0.0022(5) 0.0034(5) -0.0053(6)
C28 0.0327(8) 0.0472(10) 0.0225(7) 0.0061(7) 0.0079(6) -0.0049(7)
C29 0.0287(8) 0.0476(10) 0.0337(8) 0.0138(7) 0.0086(6) -0.0091(7)
C30 0.0240(7) 0.0346(8) 0.0372(9) 0.0093(7) 0.0022(6) -0.0117(6)
C31 0.0204(6) 0.0255(7) 0.0248(7) 0.0041(5) 0.0000(5) -0.0057(5)
C32 0.0128(5) 0.0197(6) 0.0191(6) 0.0033(4) -0.0013(4) -0.0019(4)
C33 0.0157(5) 0.0189(6) 0.0201(6) 0.0030(5) -0.0028(4) -0.0032(4)
C34 0.0219(6) 0.0231(7) 0.0285(7) 0.0028(5) -0.0083(5) -0.0064(5)
C35 0.0174(6) 0.0296(7) 0.0384(8) 0.0075(6) -0.0091(6) -0.0058(5)
C36 0.0130(5) 0.0308(8) 0.0394(8) 0.0085(6) -0.0012(5) -0.0001(5)
C37 0.0152(5) 0.0242(6) 0.0270(7) 0.0044(5) 0.0018(5) 0.0004(5)
C38 0.0187(6) 0.0206(6) 0.0210(6) -0.0018(5) -0.0008(5) -0.0022(5)
C39 0.0377(9) 0.0375(9) 0.0238(7) -0.0071(6) -0.0001(6) 0.0012(7)
C40 0.0227(6) 0.0241(7) 0.0322(7) 0.0028(6) 0.0009(5) 0.0019(5)
C41 0.0216(7) 0.0326(8) 0.0341(8) -0.0027(6) 0.0056(6) 0.0061(6)
C42 0.0348(9) 0.0293(8) 0.0550(12) -0.0038(8) 0.0050(8) 0.0085(7)
C43 0.0348(9) 0.0551(12) 0.0401(10) 0.0001(9) 0.0161(8) 0.0115(8)
C44 0.118(3) 0.0588(17) 0.0632(18) -0.0024(14) -0.0046(18) 0.0088(18)
C45 0.0623(15) 0.0525(13) 0.0520(13) -0.0111(11) -0.0077(11) 0.0145(11)
C46 0.0388(10) 0.0429(11) 0.0592(13) -0.0117(10) -0.0120(9) -0.0047(8)
C47 0.0593(14) 0.0448(12) 0.0666(15) -0.0009(11) -0.0230(12) -0.0156(11)
C48 0.086(2) 0.089(2) 0.073(2) 0.0193(18) -0.0026(17) -0.031(2)
C49 0.071(2) 0.125(4) 0.099(3) -0.013(3) 0.030(2) 0.004(2)
C50 0.071(2) 0.090(2) 0.090(2) -0.007(2) 0.0143(18) 0.0290(18)
C51 0.140(4) 0.094(3) 0.135(4) 0.031(3) -0.046(3) -0.032(3)
C52 0.094(3) 0.106(3) 0.097(3) 0.037(2) -0.040(2) -0.062(2)
C53 0.070(2) 0.161(4) 0.066(2) 0.022(2) -0.0090(17) -0.017(3)
C54 0.081(3) 0.115(3) 0.093(3) 0.022(2) -0.013(2) -0.015(2)
C55 0.094(3) 0.210(6) 0.080(3) -0.034(4) -0.032(2) 0.018(4)
C56 0.158(6) 0.291(10) 0.048(2) -0.036(4) 0.002(3) -0.030(6)
C57 0.148(5) 0.153(5) 0.075(3) 0.015(3) 0.010(3) -0.055(4)
C58 0.177(7) 0.044(3) 0.168(7) 0.000 0.027(6) 0.000
C59 0.0463(19) 0.0442(19) 0.140(5) 0.000 0.032(2) 0.000
C60 0.0373(15) 0.109(3) 0.256(6) 0.085(4) 0.046(3) 0.0247(17)
C61 0.0192(13) 0.127(5) 0.468(14) 0.154(7) 0.015(3) 0.012(2)
C62 0.029(3) 0.093(7) 0.75(4) 0.000 -0.012(9) 0.000

loop_
_atom_type_symbol
_atom_type_description
_atom_type_scat_dispersion_real
_atom_type_scat_dispersion_imag
_atom_type_scat_source
C C 0.0033 0.0016 'International Tables Vol C Tables 4.2.6.8 and 6.1.1.4'
H H 0.0000 0.0000 'International Tables Vol C Tables 4.2.6.8 and 6.1.1.4'
Al Al 0.0645 0.0514 'International Tables Vol C Tables 4.2.6.8 and 6.1.1.4'
N N 0.0061 0.0033 'International Tables Vol C Tables 4.2.6.8 and 6.1.1.4'
O O 0.0106 0.0060 'International Tables Vol C Tables 4.2.6.8 and 6.1.1.4'

loop_
_geom_angle_atom_site_label_1
_geom_angle_atom_site_label_2
_geom_angle_atom_site_label_3
_geom_angle
_geom_angle_site_symmetry_1
_geom_angle_site_symmetry_3
O2A Al1 O1 113.0(3) . .
O2A Al1 N2 131.1(3) . .
O1 Al1 N2 115.74(5) . .
O2A Al1 N3 92.6(3) . .
O1 Al1 N3 106.10(5) . .
N2 Al1 N3 78.03(5) . .
O2A Al1 N1 94.3(3) . .
O1 Al1 N1 94.58(4) . .
N2 Al1 N1 78.26(4) . .
N3 Al1 N1 153.59(4) . .
O2A Al1 H1A 6(2) . .
O1 Al1 H1A 118(2) . .
N2 Al1 H1A 126(2) . .
N3 Al1 H1A 94(2) . .
N1 Al1 H1A 91(2) . .
Al1 O1 Al1 145.73(9) . 2_655
C8 N1 C1 111.61(10) . .
C8 N1 Al1 127.25(8) . .
C1 N1 Al1 104.29(8) . .
C8 N1 H1N 109.9 . .
C1 N1 H1N 105.9 . .
Al1 N1 H1N 95.2 . .
C6 N2 C2 120.26(11) . .
C6 N2 Al1 120.51(9) . .
C2 N2 Al1 119.19(9) . .
C7 N3 C32 122.12(11) . .
C7 N3 Al1 113.13(9) . .
C32 N3 Al1 123.71(8) . .
C2 C1 N1 115.89(11) . .
C2 C1 C20 124.35(12) . .
N1 C1 C20 119.63(11) . .
C1 C2 N2 117.71(12) . .
C1 C2 C3 124.95(12) . .
N2 C2 C3 117.32(12) . .
C4 C3 C2 120.26(12) . .
C4 C3 H3A 119.9 . .
C2 C3 H3A 119.9 . .
C3 C4 C5 120.50(13) . .
C3 C4 H4A 119.7 . .
C5 C4 H4A 119.7 . .
C6 C5 C4 117.71(12) . .
C6 C5 H5A 121.1 . .
C4 C5 H5A 121.1 . .
N2 C6 C5 123.08(12) . .
N2 C6 C7 112.64(11) . .
C5 C6 C7 124.05(12) . .
N3 C7 C6 113.47(11) . .
N3 C7 C26 126.94(12) . .
C6 C7 C26 119.50(11) . .
C9 C8 C13 120.58(12) . .
C9 C8 N1 120.20(12) . .
C13 C8 N1 119.19(12) . .
C10 C9 C8 118.51(14) . .
C10 C9 C14 117.08(13) . .
C8 C9 C14 124.41(13) . .
C11 C10 C9 121.47(15) . .
C11 C10 H10A 119.3 . .
C9 C10 H10A 119.3 . .
C10 C11 C12 119.50(15) . .
C10 C11 H11A 120.3 . .
C12 C11 H11A 120.3 . .
C11 C12 C13 121.59(15) . .
C11 C12 H12A 119.2 . .
C13 C12 H12A 119.2 . .
C12 C13 C8 118.34(14) . .
C12 C13 C17 118.34(13) . .
C8 C13 C17 123.31(12) . .
C9 C14 C16 111.09(13) . .
C9 C14 C15 110.92(13) . .
C16 C14 C15 110.34(12) . .
C9 C14 H14A 108.1 . .
C16 C14 H14A 108.1 . .
C15 C14 H14A 108.1 . .
C14 C15 H15A 109.5 . .
C14 C15 H15B 109.5 . .
H15A C15 H15B 109.5 . .
C14 C15 H15C 109.5 . .
H15A C15 H15C 109.5 . .
H15B C15 H15C 109.5 . .
C14 C16 H16A 109.5 . .
C14 C16 H16B 109.5 . .
H16A C16 H16B 109.5 . .
C14 C16 H16C 109.5 . .
H16A C16 H16C 109.5 . .
H16B C16 H16C 109.5 . .
C13 C17 C19 112.41(14) . .
C13 C17 C18 112.00(13) . .
C19 C17 C18 110.21(14) . .
C13 C17 H17A 107.3 . .
C19 C17 H17A 107.3 . .
C18 C17 H17A 107.3 . .
C17 C18 H18A 109.5 . .
C17 C18 H18B 109.5 . .
H18A C18 H18B 109.5 . .
C17 C18 H18C 109.5 . .
H18A C18 H18C 109.5 . .
H18B C18 H18C 109.5 . .
C17 C19 H19A 109.5 . .
C17 C19 H19B 109.5 . .
H19A C19 H19B 109.5 . .
C17 C19 H19C 109.5 . .
H19A C19 H19C 109.5 . .
H19B C19 H19C 109.5 . .
C21 C20 C25 118.54(13) . .
C21 C20 C1 119.47(12) . .
C25 C20 C1 121.98(13) . .
C22 C21 C20 120.98(15) . .
C22 C21 H21A 119.5 . .
C20 C21 H21A 119.5 . .
C23 C22 C21 119.96(16) . .
C23 C22 H22A 120.0 . .
C21 C22 H22A 120.0 . .
C24 C23 C22 119.65(14) . .
C24 C23 H23A 120.2 . .
C22 C23 H23A 120.2 . .
C23 C24 C25 120.32(15) . .
C23 C24 H24A 119.8 . .
C25 C24 H24A 119.8 . .
C24 C25 C20 120.53(15) . .
C24 C25 H25A 119.7 . .
C20 C25 H25A 119.7 . .
C31 C26 C27 118.80(13) . .
C31 C26 C7 123.47(13) . .
C27 C26 C7 117.69(12) . .
C28 C27 C26 120.46(15) . .
C28 C27 H27A 119.8 . .
C26 C27 H27A 119.8 . .
C29 C28 C27 120.14(16) . .
C29 C28 H28A 119.9 . .
C27 C28 H28A 119.9 . .
C28 C29 C30 120.06(15) . .
C28 C29 H29A 120.0 . .
C30 C29 H29A 120.0 . .
C29 C30 C31 120.24(16) . .
C29 C30 H30A 119.9 . .
C31 C30 H30A 119.9 . .
C30 C31 C26 120.29(15) . .
C30 C31 H31A 119.9 . .
C26 C31 H31A 119.9 . .
C37 C32 C33 122.20(12) . .
C37 C32 N3 121.55(12) . .
C33 C32 N3 116.22(11) . .
C34 C33 C32 117.65(13) . .
C34 C33 C38 121.19(13) . .
C32 C33 C38 121.13(11) . .
C35 C34 C33 121.14(15) . .
C35 C34 H34A 119.4 . .
C33 C34 H34A 119.4 . .
C36 C35 C34 119.99(14) . .
C36 C35 H35A 120.0 . .
C34 C35 H35A 120.0 . .
C35 C36 C37 121.50(14) . .
C35 C36 H36A 119.2 . .
C37 C36 H36A 119.2 . .
C32 C37 C36 117.48(14) . .
C32 C37 C41 123.68(13) . .
C36 C37 C41 118.84(13) . .
C33 C38 C39 112.81(12) . .
C33 C38 C40 111.53(11) . .
C39 C38 C40 109.20(13) . .
C33 C38 H38A 107.7 . .
C39 C38 H38A 107.7 . .
C40 C38 H38A 107.7 . .
C38 C39 H39A 109.5 . .
C38 C39 H39B 109.5 . .
H39A C39 H39B 109.5 . .
C38 C39 H39C 109.5 . .
H39A C39 H39C 109.5 . .
H39B C39 H39C 109.5 . .
C38 C40 H40A 109.5 . .
C38 C40 H40B 109.5 . .
H40A C40 H40B 109.5 . .
C38 C40 H40C 109.5 . .
H40A C40 H40C 109.5 . .
H40B C40 H40C 109.5 . .
C37 C41 C43 111.53(15) . .
C37 C41 C42 110.09(15) . .
C43 C41 C42 110.61(14) . .
C37 C41 H41A 108.2 . .
C43 C41 H41A 108.2 . .
C42 C41 H41A 108.2 . .
C41 C42 H42A 109.5 . .
C41 C42 H42B 109.5 . .
H42A C42 H42B 109.5 . .
C41 C42 H42C 109.5 . .
H42A C42 H42C 109.5 . .
H42B C42 H42C 109.5 . .
C41 C43 H43A 109.5 . .
C41 C43 H43B 109.5 . .
H43A C43 H43B 109.5 . .
C41 C43 H43C 109.5 . .
H43A C43 H43C 109.5 . .
H43B C43 H43C 109.5 . .
C45 C44 H44A 109.5 . .
C45 C44 H44B 109.5 . .
H44A C44 H44B 109.5 . .
C45 C44 H44C 109.5 . .
H44A C44 H44C 109.5 . .
H44B C44 H44C 109.5 . .
C50 C45 C46 118.8(3) . .
C50 C45 C44 120.7(3) . .
C46 C45 C44 120.4(3) . .
C45 C46 C47 121.9(3) . .
C45 C46 H46A 119.1 . .
C47 C46 H46A 119.1 . .
C48 C47 C46 119.9(3) . .
C48 C47 H47A 120.0 . .
C46 C47 H47A 120.0 . .
C47 C48 C49 118.4(3) . .
C47 C48 H48A 120.8 . .
C49 C48 H48A 120.8 . .
C50 C49 C48 120.1(3) . .
C50 C49 H49A 120.0 . .
C48 C49 H49A 120.0 . .
C45 C50 C49 120.8(3) . .
C45 C50 H50A 119.6 . .
C49 C50 H50A 119.6 . .
C52 C51 H51A 109.5 . .
C52 C51 H51B 109.5 . .
H51A C51 H51B 109.5 . .
C52 C51 H51C 109.5 . .
H51A C51 H51C 109.5 . .
H51B C51 H51C 109.5 . .
C57 C52 C53 119.2(5) . .
C57 C52 C51 119.2(4) . .
C53 C52 C51 121.4(4) . .
C52 C53 C54 119.4(4) . .
C52 C53 H53A 120.3 . .
C54 C53 H53A 120.3 . .
C55 C54 C53 121.5(4) . .
C55 C54 H54A 119.3 . .
C53 C54 H54A 119.3 . .
C54 C55 C56 120.5(5) . .
C54 C55 H55A 119.8 . .
C56 C55 H55A 119.8 . .
C55 C56 C57 116.8(4) . .
C55 C56 H56A 121.6 . .
C57 C56 H56A 121.6 . .
C52 C57 C56 122.7(4) . .
C52 C57 H57A 118.6 . .
C56 C57 H57A 118.6 . .
C59 C58 H58A 109.5 . .
C59 C58 H58B 109.5 . .
H58A C58 H58B 109.5 . .
C59 C58 H58C 109.5 . .
H58A C58 H58C 109.5 . .
H58B C58 H58C 109.5 . .
C60 C59 C60 118.0(6) . 2
C60 C59 C58 121.0(3) . .
C60 C59 C58 121.0(3) 2 .
C61 C60 C59 122.2(5) . .
C61 C60 H60A 118.9 . .
C59 C60 H60A 118.9 . .
C60 C61 C62 117.8(7) . .
C60 C61 H61A 121.1 . .
C62 C61 H61A 121.1 . .
C61 C62 C61 121.8(8) 2 .
Al1 O2A H1A 46(10) . .

loop_
_geom_bond_atom_site_label_1
_geom_bond_atom_site_label_2
_geom_bond_distance
_geom_bond_site_symmetry_2
Al1 O2A 1.704(10) .
Al1 O1 1.7032(6) .
Al1 N2 1.8904(11) .
Al1 N3 2.1392(12) .
Al1 N1 2.2890(11) .
Al1 H1A 1.57(6) .
O1 Al1 1.7033(6) 2_655
N1 C8 1.4645(17) .
N1 C1 1.4697(17) .
N1 H1N 0.9264 .
N2 C6 1.3634(16) .
N2 C2 1.3999(16) .
N3 C7 1.3003(16) .
N3 C32 1.4426(16) .
C1 C2 1.3600(18) .
C1 C20 1.4899(18) .
C2 C3 1.4516(18) .
C3 C4 1.358(2) .
C3 H3A 0.9300 .
C4 C5 1.4379(19) .
C4 H4A 0.9300 .
C5 C6 1.3696(18) .
C5 H5A 0.9300 .
C6 C7 1.4840(18) .
C7 C26 1.4889(18) .
C8 C9 1.4114(19) .
C8 C13 1.4138(19) .
C9 C10 1.400(2) .
C9 C14 1.524(2) .
C10 C11 1.383(3) .
C10 H10A 0.9300 .
C11 C12 1.385(2) .
C11 H11A 0.9300 .
C12 C13 1.399(2) .
C12 H12A 0.9300 .
C13 C17 1.521(2) .
C14 C16 1.535(2) .
C14 C15 1.538(2) .
C14 H14A 0.9800 .
C15 H15A 0.9600 .
C15 H15B 0.9600 .
C15 H15C 0.9600 .
C16 H16A 0.9600 .
C16 H16B 0.9600 .
C16 H16C 0.9600 .
C17 C19 1.534(2) .
C17 C18 1.536(2) .
C17 H17A 0.9800 .
C18 H18A 0.9600 .
C18 H18B 0.9600 .
C18 H18C 0.9600 .
C19 H19A 0.9600 .
C19 H19B 0.9600 .
C19 H19C 0.9600 .
C20 C21 1.396(2) .
C20 C25 1.3999(19) .
C21 C22 1.396(2) .
C21 H21A 0.9300 .
C22 C23 1.392(2) .
C22 H22A 0.9300 .
C23 C24 1.390(3) .
C23 H23A 0.9300 .
C24 C25 1.397(2) .
C24 H24A 0.9300 .
C25 H25A 0.9300 .
C26 C31 1.402(2) .
C26 C27 1.403(2) .
C27 C28 1.394(2) .
C27 H27A 0.9300 .
C28 C29 1.387(3) .
C28 H28A 0.9300 .
C29 C30 1.387(3) .
C29 H29A 0.9300 .
C30 C31 1.395(2) .
C30 H30A 0.9300 .
C31 H31A 0.9300 .
C32 C37 1.4039(19) .
C32 C33 1.4124(19) .
C33 C34 1.3977(18) .
C33 C38 1.5228(19) .
C34 C35 1.393(2) .
C34 H34A 0.9300 .
C35 C36 1.379(3) .
C35 H35A 0.9300 .
C36 C37 1.405(2) .
C36 H36A 0.9300 .
C37 C41 1.518(2) .
C38 C39 1.530(2) .
C38 C40 1.541(2) .
C38 H38A 0.9800 .
C39 H39A 0.9600 .
C39 H39B 0.9600 .
C39 H39C 0.9600 .
C40 H40A 0.9600 .
C40 H40B 0.9600 .
C40 H40C 0.9600 .
C41 C43 1.530(2) .
C41 C42 1.545(3) .
C41 H41A 0.9800 .
C42 H42A 0.9600 .
C42 H42B 0.9600 .
C42 H42C 0.9600 .
C43 H43A 0.9600 .
C43 H43B 0.9600 .
C43 H43C 0.9600 .
C44 C45 1.519(4) .
C44 H44A 0.9600 .
C44 H44B 0.9600 .
C44 H44C 0.9600 .
C45 C50 1.348(4) .
C45 C46 1.366(3) .
C46 C47 1.375(4) .
C46 H46A 0.9300 .
C47 C48 1.354(5) .
C47 H47A 0.9300 .
C48 C49 1.408(6) .
C48 H48A 0.9300 .
C49 C50 1.375(6) .
C49 H49A 0.9300 .
C50 H50A 0.9300 .
C51 C52 1.561(7) .
C51 H51A 0.9600 .
C51 H51B 0.9600 .
C51 H51C 0.9600 .
C52 C57 1.333(5) .
C52 C53 1.336(5) .
C53 C54 1.407(7) .
C53 H53A 0.9300 .
C54 C55 1.321(6) .
C54 H54A 0.9300 .
C55 C56 1.369(6) .
C55 H55A 0.9300 .
C56 C57 1.413(6) .
C56 H56A 0.9300 .
C57 H57A 0.9300 .
C58 C59 1.486(6) .
C58 H58A 0.9799 .
C58 H58B 0.9801 .
C58 H58C 0.9801 .
C59 C60 1.377(5) .
C59 C60 1.377(5) 2
C60 C61 1.376(5) .
C60 H60A 0.9300 .
C61 C62 1.384(7) .
C61 H61A 0.9300 .
C62 C61 1.384(7) 2
O2A H1A 0.21(6) .

loop_
_geom_torsion_atom_site_label_1
_geom_torsion_atom_site_label_2
_geom_torsion_atom_site_label_3
_geom_torsion_atom_site_label_4
_geom_torsion
_geom_torsion_site_symmetry_1
_geom_torsion_site_symmetry_4
O2A Al1 O1 Al1 -45.9(3) . 2_655
N2 Al1 O1 Al1 129.83(5) . 2_655
N3 Al1 O1 Al1 -145.93(4) . 2_655
N1 Al1 O1 Al1 50.67(3) . 2_655
O2A Al1 N1 C8 -17.0(3) . .
O1 Al1 N1 C8 -130.46(10) . .
N2 Al1 N1 C8 114.17(11) . .
N3 Al1 N1 C8 87.66(14) . .
O2A Al1 N1 C1 -149.1(3) . .
O1 Al1 N1 C1 97.38(8) . .
N2 Al1 N1 C1 -17.98(8) . .
N3 Al1 N1 C1 -44.50(14) . .
O2A Al1 N2 C6 -78.8(4) . .
O1 Al1 N2 C6 106.37(11) . .
N3 Al1 N2 C6 4.10(10) . .
N1 Al1 N2 C6 -164.19(11) . .
O2A Al1 N2 C2 103.6(4) . .
O1 Al1 N2 C2 -71.17(11) . .
N3 Al1 N2 C2 -173.43(11) . .
N1 Al1 N2 C2 18.28(10) . .
O2A Al1 N3 C7 119.7(3) . .
O1 Al1 N3 C7 -125.49(9) . .
N2 Al1 N3 C7 -11.85(9) . .
N1 Al1 N3 C7 14.69(16) . .
O2A Al1 N3 C32 -48.9(3) . .
O1 Al1 N3 C32 65.97(11) . .
N2 Al1 N3 C32 179.61(11) . .
N1 Al1 N3 C32 -153.85(10) . .
C8 N1 C1 C2 -124.45(13) . .
Al1 N1 C1 C2 16.15(13) . .
C8 N1 C1 C20 59.50(15) . .
Al1 N1 C1 C20 -159.90(10) . .
N1 C1 C2 N2 -3.95(18) . .
C20 C1 C2 N2 171.89(12) . .
N1 C1 C2 C3 174.49(12) . .
C20 C1 C2 C3 -9.7(2) . .
C6 N2 C2 C1 167.52(12) . .
Al1 N2 C2 C1 -14.94(17) . .
C6 N2 C2 C3 -11.04(19) . .
Al1 N2 C2 C3 166.51(10) . .
C1 C2 C3 C4 -169.63(14) . .
N2 C2 C3 C4 8.8(2) . .
C2 C3 C4 C5 -1.5(2) . .
C3 C4 C5 C6 -3.8(2) . .
C2 N2 C6 C5 6.1(2) . .
Al1 N2 C6 C5 -171.44(11) . .
C2 N2 C6 C7 -179.27(11) . .
Al1 N2 C6 C7 3.22(15) . .
C4 C5 C6 N2 1.6(2) . .
C4 C5 C6 C7 -172.47(13) . .
C32 N3 C7 C6 -174.75(11) . .
Al1 N3 C7 C6 16.51(14) . .
C32 N3 C7 C26 8.7(2) . .
Al1 N3 C7 C26 -160.05(11) . .
N2 C6 C7 N3 -13.53(17) . .
C5 C6 C7 N3 161.08(13) . .
N2 C6 C7 C26 163.31(12) . .
C5 C6 C7 C26 -22.1(2) . .
C1 N1 C8 C9 -102.48(14) . .
Al1 N1 C8 C9 128.12(11) . .
C1 N1 C8 C13 75.56(15) . .
Al1 N1 C8 C13 -53.84(16) . .
C13 C8 C9 C10 0.5(2) . .
N1 C8 C9 C10 178.51(13) . .
C13 C8 C9 C14 -178.66(13) . .
N1 C8 C9 C14 -0.6(2) . .
C8 C9 C10 C11 -0.8(2) . .
C14 C9 C10 C11 178.45(15) . .
C9 C10 C11 C12 0.3(3) . .
C10 C11 C12 C13 0.4(3) . .
C11 C12 C13 C8 -0.6(2) . .
C11 C12 C13 C17 -179.80(16) . .
C9 C8 C13 C12 0.2(2) . .
N1 C8 C13 C12 -177.85(13) . .
C9 C8 C13 C17 179.32(13) . .
N1 C8 C13 C17 1.3(2) . .
C10 C9 C14 C16 61.90(17) . .
C8 C9 C14 C16 -118.94(15) . .
C10 C9 C14 C15 -61.22(18) . .
C8 C9 C14 C15 117.94(15) . .
C12 C13 C17 C19 -50.91(19) . .
C8 C13 C17 C19 129.95(15) . .
C12 C13 C17 C18 73.82(19) . .
C8 C13 C17 C18 -105.32(16) . .
C2 C1 C20 C21 -86.03(19) . .
N1 C1 C20 C21 89.67(17) . .
C2 C1 C20 C25 94.67(18) . .
N1 C1 C20 C25 -89.64(17) . .
C25 C20 C21 C22 -1.3(3) . .
C1 C20 C21 C22 179.40(17) . .
C20 C21 C22 C23 0.2(3) . .
C21 C22 C23 C24 0.5(3) . .
C22 C23 C24 C25 -0.1(3) . .
C23 C24 C25 C20 -1.0(3) . .
C21 C20 C25 C24 1.6(2) . .
C1 C20 C25 C24 -179.05(14) . .
N3 C7 C26 C31 -44.2(2) . .
C6 C7 C26 C31 139.44(14) . .
N3 C7 C26 C27 133.35(15) . .
C6 C7 C26 C27 -43.02(19) . .
C31 C26 C27 C28 -1.1(2) . .
C7 C26 C27 C28 -178.80(15) . .
C26 C27 C28 C29 0.0(3) . .
C27 C28 C29 C30 0.9(3) . .
C28 C29 C30 C31 -0.6(3) . .
C29 C30 C31 C26 -0.5(3) . .
C27 C26 C31 C30 1.4(2) . .
C7 C26 C31 C30 178.88(14) . .
C7 N3 C32 C37 -77.09(17) . .
Al1 N3 C32 C37 90.45(14) . .
C7 N3 C32 C33 104.98(15) . .
Al1 N3 C32 C33 -87.48(13) . .
C37 C32 C33 C34 1.8(2) . .
N3 C32 C33 C34 179.68(12) . .
C37 C32 C33 C38 179.97(13) . .
N3 C32 C33 C38 -2.10(18) . .
C32 C33 C34 C35 0.0(2) . .
C38 C33 C34 C35 -178.18(14) . .
C33 C34 C35 C36 -1.5(2) . .
C34 C35 C36 C37 1.2(2) . .
C33 C32 C37 C36 -2.0(2) . .
N3 C32 C37 C36 -179.84(13) . .
C33 C32 C37 C41 177.13(14) . .
N3 C32 C37 C41 -0.7(2) . .
C35 C36 C37 C32 0.5(2) . .
C35 C36 C37 C41 -178.68(15) . .
C34 C33 C38 C39 -26.20(19) . .
C32 C33 C38 C39 155.65(14) . .
C34 C33 C38 C40 97.14(16) . .
C32 C33 C38 C40 -81.02(16) . .
C32 C37 C41 C43 120.80(16) . .
C36 C37 C41 C43 -60.1(2) . .
C32 C37 C41 C42 -116.03(16) . .
C36 C37 C41 C42 63.12(19) . .
C50 C45 C46 C47 1.8(4) . .
C44 C45 C46 C47 177.9(2) . .
C45 C46 C47 C48 0.4(4) . .
C46 C47 C48 C49 -1.9(5) . .
C47 C48 C49 C50 1.1(6) . .
C46 C45 C50 C49 -2.6(6) . .
C44 C45 C50 C49 -178.6(4) . .
C48 C49 C50 C45 1.1(7) . .
C57 C52 C53 C54 -0.7(6) . .
C51 C52 C53 C54 175.0(4) . .
C52 C53 C54 C55 0.5(7) . .
C53 C54 C55 C56 -0.2(7) . .
C54 C55 C56 C57 0.2(8) . .
C53 C52 C57 C56 0.7(8) . .
C51 C52 C57 C56 -175.1(5) . .
C55 C56 C57 C52 -0.5(9) . .
C60 C59 C60 C61 -0.2(2) 2 .
C58 C59 C60 C61 179.8(2) . .
C59 C60 C61 C62 0.3(5) . .
C60 C61 C62 C61 -0.1(2) . 2
